data_2106665
loop_
_publ_author_name
'Coda, A.'
'Ungaretti, L.'
'Guista, A.D.'

_publ_section_title
;
 The crystal structure of leifite, Na6 Si16 Al2 (Be O H)2 O39 (H2 O)1.5
;
_journal_name_full 'Acta Crystallographica B (24,1968-38,1982)'
_journal_page_first 396
_journal_page_last 401
_journal_volume 30
_journal_year 1974
_chemical_formula_sum 'Al1.98 Be2 F1.2 H3.92 Na6 O41.36 Si15.96'
_chemical_name_systematic
;
Na6 (Si15.96 Al1.98 (Be (O H)0.4 F0.6)2 O39) (H2 O)1.56
;
_space_group_IT_number 164
_symmetry_space_group_name_Hall '-P 3 2"'
_symmetry_space_group_name_H-M 'P -3 m 1'
_cell_angle_alpha 90
_cell_angle_beta 90
_cell_angle_gamma 120
_cell_formula_units_Z 1
_cell_length_a 14.352
_cell_length_b 14.352
_cell_length_c 4.852
_cell_volume 865.518
_citation_journal_id_ASTM ACBCAR
_cod_data_source_file Coda_ACBCAR_1974_1879.cif
_cod_data_source_block H3.92Al1.98Be2F1.2Na6O41.36Si15.96
_cod_original_cell_volume 865.5184
_cod_original_formula_sum 'H3.92 Al1.98 Be2 F1.2 Na6 O41.36 Si15.96'
_cod_database_code 2106665

loop_
_symmetry_equiv_pos_as_xyz
x,y,z
-y,x-y,z
-x+y,-x,z
y,x,-z
-x,-x+y,-z
x-y,-y,-z
-x,-y,-z
y,-x+y,-z
x-y,x,-z
-y,-x,z
x,x-y,z
-x+y,y,z

loop_
_atom_site_label
_atom_site_type_symbol
_atom_site_fract_x
_atom_site_fract_y
_atom_site_fract_z
_atom_site_occupancy
_atom_site_U_iso_or_equiv
O8 O-2 0.3333 0.6667 0.0409 0.4 0.0
Si3 Si+4 0.4476 0.5524 0.3055 1 0.0
F1 F-1 0.3333 0.6667 0.0409 0.6 0.0
Si1 Si+4 0 0.2163 0.5 0.66 0.0
Na1 Na+1 0.7505 0.2495 0.2038 1 0.0
O5 O-2 0.3944 0.6056 0.4836 1 0.0
O4 O-2 0.5 0.5 0.5 1 0.0
Al1 Al+3 0 0.2163 0.5 0.33 0.0
O7 O-2 0 0 0.5 0.56 0.0
O3 O-2 0.3592 0.4583 0.1021 1 0.0
O2 O-2 0.307 0.2607 0.248 1 0.0
Si2 Si+4 0 0.3441 0 1 0.0
Be1 Be+2 0.3333 0.6667 0.3727 1 0.0
O6 O-2 0 0 0 1 0.0
O1 O-2 0.1003 0.8997 0.3953 1 0.0
